data_2216715
loop_
_publ_author_name
'Aczel, Adam A.'
'Dabkowska, Hanna A.'
'Britten, James F.'
'Harrington, Laura E.'
'Luke, Graeme M.'

_publ_section_title
;
 Barium chromium oxide, Ba~3~Cr~2~O~8~, as grown by the traveling
 solvent floating-zone technique
;
_journal_coeditor_code PK2063
_journal_issue 12
_journal_name_full 'Acta Crystallographica Section E'
_journal_page_first i196
_journal_page_last i196
_journal_paper_doi 10.1107/S1600536807057583
_journal_volume 63
_journal_year 2007
_chemical_formula_iupac 'Ba3 Cr2 O8'
_chemical_formula_moiety 'Ba3 Cr2 O8'
_chemical_formula_sum 'Ba3 Cr2 O8'
_chemical_formula_weight 644.02
_chemical_name_systematic
;
tribarium dichromium octaoxide
;
_space_group_IT_number 166
_symmetry_cell_setting trigonal
_symmetry_space_group_name_Hall '-R 3 2"'
_symmetry_space_group_name_H-M 'R -3 m :H'
_atom_sites_solution_primary direct
_atom_sites_solution_secondary difmap
_audit_creation_method SHELXL-97
_cell_angle_alpha 90.00
_cell_angle_beta 90.00
_cell_angle_gamma 120.00
_cell_formula_units_Z 3
_cell_length_a 5.7450(2)
_cell_length_b 5.7450(2)
_cell_length_c 21.3883(10)
_cell_measurement_reflns_used 2788
_cell_measurement_temperature 296(2)
_cell_measurement_theta_max 42.12
_cell_measurement_theta_min 2.86
_cell_volume 611.35(4)
_computing_cell_refinement 'APEX2 (Bruker, 2006)'
_computing_data_collection 'APEX2 (Bruker, 2006)'
_computing_data_reduction 'APEX2 (Bruker, 2006)'
_computing_molecular_graphics 'GRETEP (Laugier & Bochu, 2003)'
_computing_publication_material 'SHELXTL (Sheldrick, 1997b)'
_computing_structure_refinement 'SHELXL97 (Sheldrick, 1997a)'
_computing_structure_solution 'SHELXS97 (Sheldrick, 1997a)'
_diffrn_ambient_temperature 296(2)
_diffrn_measured_fraction_theta_full 0.999
_diffrn_measured_fraction_theta_max 0.999
_diffrn_measurement_device_type 'Bruker APEXII CCD area-detector'
_diffrn_measurement_method '\f and \w scans'
_diffrn_radiation_monochromator graphite
_diffrn_radiation_source 'fine-focus sealed tube'
_diffrn_radiation_type MoK\a
_diffrn_radiation_wavelength 0.71073
_diffrn_reflns_av_R_equivalents 0.0343
_diffrn_reflns_av_sigmaI/netI 0.0200
_diffrn_reflns_limit_h_max 12
_diffrn_reflns_limit_h_min -8
_diffrn_reflns_limit_k_max 10
_diffrn_reflns_limit_k_min -12
_diffrn_reflns_limit_l_max 46
_diffrn_reflns_limit_l_min -47
_diffrn_reflns_number 9434
_diffrn_reflns_theta_full 52.22
_diffrn_reflns_theta_max 52.22
_diffrn_reflns_theta_min 2.86
_diffrn_standards_number 0
_exptl_absorpt_coefficient_mu 16.866
_exptl_absorpt_correction_T_max 0.77
_exptl_absorpt_correction_T_min 0.38
_exptl_absorpt_correction_type numerical
_exptl_absorpt_process_details '(face correction; APEX2; Bruker, 2006)'
_exptl_crystal_colour blue
_exptl_crystal_density_diffrn 5.248
_exptl_crystal_density_method 'not measured'
_exptl_crystal_description rod
_exptl_crystal_F_000 840
_exptl_crystal_size_max 0.30
_exptl_crystal_size_mid 0.05
_exptl_crystal_size_min 0.02
_refine_diff_density_max 1.975
_refine_diff_density_min -2.013
_refine_ls_extinction_coef 0.0065(3)
_refine_ls_extinction_expression Fc^*^=kFc[1+0.001xFc^2^\l^3^/sin(2\q)]^-1/4^
_refine_ls_extinction_method SHELXL97
_refine_ls_goodness_of_fit_ref 1.072
_refine_ls_hydrogen_treatment undef
_refine_ls_matrix_type full
_refine_ls_number_parameters 19
_refine_ls_number_reflns 928
_refine_ls_number_restraints 0
_refine_ls_restrained_S_all 1.072
_refine_ls_R_factor_all 0.0282
_refine_ls_R_factor_gt 0.0209
_refine_ls_shift/su_max 0.001
_refine_ls_shift/su_mean 0.000
_refine_ls_structure_factor_coef Fsqd
_refine_ls_weighting_details 'calc w=1/[\s^2^(Fo^2^)+(0.0269P)^2^] where P=(Fo^2^+2Fc^2^)/3'
_refine_ls_weighting_scheme calc
_refine_ls_wR_factor_gt 0.0488
_refine_ls_wR_factor_ref 0.0511
_reflns_number_gt 779
_reflns_number_total 928
_reflns_threshold_expression >2\s(I)
_cod_data_source_file pk2063.cif
_cod_data_source_block I
_cod_depositor_comments
;
The following automatic conversions were performed:
'_symmetry_cell_setting' value 'Trigonal' changed to 'trigonal' according
to '/home/saulius/struct/CIF-dictionaries/cif_core.dic' dictionary named
'cif_core.dic' version 2.4.1 from 2010-06-29.

Automatic conversion script
Id: cif_fix_enum 1527 2010-12-29 10:47:43Z saulius 

The following automatic conversions were performed:

'_symmetry_cell_setting' value 'Trigonal' changed to 'trigonal'
according to /home/saulius/struct/CIF-dictionaries/cif_core.dic
dictionary named 'cif_core.dic' version 2.4.1 from 2010-06-29.

Automatic conversion script
Id: cif_fix_values 1715 2011-07-08 13:25:40Z adriana 
;
_cod_original_sg_symbol_Hall '-R 3 2" '
_cod_original_sg_symbol_H-M 'R -3m'
_cod_database_code 2216715
_cod_database_fobs_code 2216715

loop_
_symmetry_equiv_pos_as_xyz
'x, y, z'
'-y, x-y, z'
'-x+y, -x, z'
'y, x, -z'
'x-y, -y, -z'
'-x, -x+y, -z'
'x+2/3, y+1/3, z+1/3'
'-y+2/3, x-y+1/3, z+1/3'
'-x+y+2/3, -x+1/3, z+1/3'
'y+2/3, x+1/3, -z+1/3'
'x-y+2/3, -y+1/3, -z+1/3'
'-x+2/3, -x+y+1/3, -z+1/3'
'x+1/3, y+2/3, z+2/3'
'-y+1/3, x-y+2/3, z+2/3'
'-x+y+1/3, -x+2/3, z+2/3'
'y+1/3, x+2/3, -z+2/3'
'x-y+1/3, -y+2/3, -z+2/3'
'-x+1/3, -x+y+2/3, -z+2/3'
'-x, -y, -z'
'y, -x+y, -z'
'x-y, x, -z'
'-y, -x, z'
'-x+y, y, z'
'x, x-y, z'
'-x+2/3, -y+1/3, -z+1/3'
'y+2/3, -x+y+1/3, -z+1/3'
'x-y+2/3, x+1/3, -z+1/3'
'-y+2/3, -x+1/3, z+1/3'
'-x+y+2/3, y+1/3, z+1/3'
'x+2/3, x-y+1/3, z+1/3'
'-x+1/3, -y+2/3, -z+2/3'
'y+1/3, -x+y+2/3, -z+2/3'
'x-y+1/3, x+2/3, -z+2/3'
'-y+1/3, -x+2/3, z+2/3'
'-x+y+1/3, y+2/3, z+2/3'
'x+1/3, x-y+2/3, z+2/3'

loop_
_atom_site_type_symbol
_atom_site_label
_atom_site_fract_x
_atom_site_fract_y
_atom_site_fract_z
_atom_site_U_iso_or_equiv
_atom_site_adp_type
_atom_site_calc_flag
_atom_site_refinement_flags
_atom_site_occupancy
Ba Ba1 0.0000 0.0000 0.0000 0.01420(5) Uani d S 1
Ba Ba2 0.0000 0.0000 0.205924(6) 0.00918(5) Uani d S 1
Cr Cr1 0.0000 0.0000 0.407042(18) 0.00721(6) Uani d S 1
O O1 0.82832(9) 0.17168(9) 0.89871(5) 0.01272(17) Uani d S 1
O O2 0.0000 0.0000 0.32872(9) 0.0273(5) Uani d S 1

loop_
_atom_site_aniso_label
_atom_site_aniso_U_11
_atom_site_aniso_U_22
_atom_site_aniso_U_33
_atom_site_aniso_U_12
_atom_site_aniso_U_13
_atom_site_aniso_U_23
Ba1 0.01762(7) 0.01762(7) 0.00736(7) 0.00881(3) 0.000 0.000
Ba2 0.00956(5) 0.00956(5) 0.00841(6) 0.00478(3) 0.000 0.000
Cr1 0.00723(8) 0.00723(8) 0.00718(11) 0.00361(4) 0.000 0.000
O1 0.0143(3) 0.0143(3) 0.0137(4) 0.0102(3) 0.00047(14) -0.00047(14)
O2 0.0366(8) 0.0366(8) 0.0085(7) 0.0183(4) 0.000 0.000

loop_
_atom_type_symbol
_atom_type_description
_atom_type_scat_dispersion_real
_atom_type_scat_dispersion_imag
_atom_type_scat_source
O O 0.0106 0.0060 'International Tables Vol C Tables 4.2.6.8 and 6.1.1.4'
Cr Cr 0.3209 0.6236 'International Tables Vol C Tables 4.2.6.8 and 6.1.1.4'
Ba Ba -0.3244 2.2819 'International Tables Vol C Tables 4.2.6.8 and 6.1.1.4'

loop_
_geom_angle_atom_site_label_1
_geom_angle_atom_site_label_2
_geom_angle_atom_site_label_3
_geom_angle_site_symmetry_1
_geom_angle_site_symmetry_3
_geom_angle
O1 Ba1 O1 19_656 1_454 180.00(3)
O1 Ba1 O1 19_656 20_566 64.86(3)
O1 Ba1 O1 1_454 20_566 115.14(3)
O1 Ba1 O1 19_656 2_544 115.14(3)
O1 Ba1 O1 1_454 2_544 64.86(3)
O1 Ba1 O1 20_566 2_544 180.00(3)
O1 Ba1 O1 19_656 21_446 64.86(3)
O1 Ba1 O1 1_454 21_446 115.14(3)
O1 Ba1 O1 20_566 21_446 64.86(3)
O1 Ba1 O1 2_544 21_446 115.14(3)
O1 Ba1 O1 19_656 3_664 115.14(3)
O1 Ba1 O1 1_454 3_664 64.86(3)
O1 Ba1 O1 20_566 3_664 115.14(3)
O1 Ba1 O1 2_544 3_664 64.86(3)
O1 Ba1 O1 21_446 3_664 180.00(3)
O1 Ba1 O2 19_656 25 70.56(3)
O1 Ba1 O2 1_454 25 109.44(3)
O1 Ba1 O2 20_566 25 70.56(3)
O1 Ba1 O2 2_544 25 109.44(3)
O1 Ba1 O2 21_446 25 126.55(4)
O1 Ba1 O2 3_664 25 53.45(4)
O1 Ba1 O2 19_656 25_445 70.56(3)
O1 Ba1 O2 1_454 25_445 109.44(3)
O1 Ba1 O2 20_566 25_445 126.55(4)
O1 Ba1 O2 2_544 25_445 53.45(4)
O1 Ba1 O2 21_446 25_445 70.56(3)
O1 Ba1 O2 3_664 25_445 109.44(3)
O2 Ba1 O2 25 25_445 119.913(4)
O1 Ba1 O2 19_656 13_554 109.44(3)
O1 Ba1 O2 1_454 13_554 70.56(3)
O1 Ba1 O2 20_566 13_554 53.45(4)
O1 Ba1 O2 2_544 13_554 126.55(4)
O1 Ba1 O2 21_446 13_554 109.44(3)
O1 Ba1 O2 3_664 13_554 70.56(3)
O2 Ba1 O2 25 13_554 60.087(4)
O2 Ba1 O2 25_445 13_554 180.00(7)
O1 Ba1 O2 19_656 13_444 109.44(3)
O1 Ba1 O2 1_454 13_444 70.56(3)
O1 Ba1 O2 20_566 13_444 109.44(3)
O1 Ba1 O2 2_544 13_444 70.56(3)
O1 Ba1 O2 21_446 13_444 53.45(4)
O1 Ba1 O2 3_664 13_444 126.55(4)
O2 Ba1 O2 25 13_444 180.00(7)
O2 Ba1 O2 25_445 13_444 60.087(4)
O2 Ba1 O2 13_554 13_444 119.913(4)
O1 Ba1 O2 19_656 25_455 126.55(4)
O1 Ba1 O2 1_454 25_455 53.45(4)
O1 Ba1 O2 20_566 25_455 70.56(3)
O1 Ba1 O2 2_544 25_455 109.44(3)
O1 Ba1 O2 21_446 25_455 70.56(3)
O1 Ba1 O2 3_664 25_455 109.44(3)
O2 Ba1 O2 25 25_455 119.912(4)
O2 Ba1 O2 25_445 25_455 119.912(4)
O2 Ba1 O2 13_554 25_455 60.088(4)
O2 Ba1 O2 13_444 25_455 60.088(4)
O1 Ba1 O2 19_656 13_544 53.45(4)
O1 Ba1 O2 1_454 13_544 126.55(4)
O1 Ba1 O2 20_566 13_544 109.44(3)
O1 Ba1 O2 2_544 13_544 70.56(3)
O1 Ba1 O2 21_446 13_544 109.44(3)
O1 Ba1 O2 3_664 13_544 70.56(3)
O2 Ba1 O2 25 13_544 60.088(4)
O2 Ba1 O2 25_445 13_544 60.088(4)
O2 Ba1 O2 13_554 13_544 119.912(4)
O2 Ba1 O2 13_444 13_544 119.912(4)
O2 Ba1 O2 25_455 13_544 180.00(7)
O2 Ba2 O1 . 19_656 142.65(2)
O2 Ba2 O1 . 21_446 142.64(2)
O1 Ba2 O1 19_656 21_446 63.40(3)
O2 Ba2 O1 . 20_566 142.64(2)
O1 Ba2 O1 19_656 20_566 63.40(3)
O1 Ba2 O1 21_446 20_566 63.40(3)
O2 Ba2 O1 . 7_454 78.99(2)
O1 Ba2 O1 19_656 7_454 99.33(2)
O1 Ba2 O1 21_446 7_454 131.476(10)
O1 Ba2 O1 20_566 7_454 68.34(4)
O2 Ba2 O1 . 7_344 78.99(2)
O1 Ba2 O1 19_656 7_344 99.33(2)
O1 Ba2 O1 21_446 7_344 68.34(4)
O1 Ba2 O1 20_566 7_344 131.476(10)
O1 Ba2 O1 7_454 7_344 157.90(4)
O2 Ba2 O1 . 9_564 78.99(2)
O1 Ba2 O1 19_656 9_564 131.476(10)
O1 Ba2 O1 21_446 9_564 99.33(2)
O1 Ba2 O1 20_566 9_564 68.34(4)
O1 Ba2 O1 7_454 9_564 56.85(4)
O1 Ba2 O1 7_344 9_564 116.445(13)
O2 Ba2 O1 . 8_544 78.99(2)
O1 Ba2 O1 19_656 8_544 68.34(4)
O1 Ba2 O1 21_446 8_544 131.476(10)
O1 Ba2 O1 20_566 8_544 99.33(2)
O1 Ba2 O1 7_454 8_544 60.73(4)
O1 Ba2 O1 7_344 8_544 116.445(13)
O1 Ba2 O1 9_564 8_544 116.445(13)
O2 Ba2 O1 . 8_444 78.99(2)
O1 Ba2 O1 19_656 8_444 131.475(10)
O1 Ba2 O1 21_446 8_444 68.34(4)
O1 Ba2 O1 20_566 8_444 99.33(2)
O1 Ba2 O1 7_454 8_444 116.445(13)
O1 Ba2 O1 7_344 8_444 56.85(4)
O1 Ba2 O1 9_564 8_444 60.73(4)
O1 Ba2 O1 8_544 8_444 157.90(4)
O2 Ba2 O1 . 9_554 78.99(2)
O1 Ba2 O1 19_656 9_554 68.34(4)
O1 Ba2 O1 21_446 9_554 99.33(2)
O1 Ba2 O1 20_566 9_554 131.476(10)
O1 Ba2 O1 7_454 9_554 116.445(13)
O1 Ba2 O1 7_344 9_554 60.73(4)
O1 Ba2 O1 9_564 9_554 157.90(4)
O1 Ba2 O1 8_544 9_554 56.85(4)
O1 Ba2 O1 8_444 9_554 116.445(13)
O2 Ba2 Cr1 . 31_545 70.902(7)
O1 Ba2 Cr1 19_656 31_545 71.74(2)
O1 Ba2 Cr1 21_446 31_545 123.145(7)
O1 Ba2 Cr1 20_566 31_545 123.145(7)
O1 Ba2 Cr1 7_454 31_545 87.343(18)
O1 Ba2 Cr1 7_344 31_545 87.343(18)
O1 Ba2 Cr1 9_564 31_545 137.11(2)
O1 Ba2 Cr1 8_544 31_545 29.108(18)
O1 Ba2 Cr1 8_444 31_545 137.11(2)
O1 Ba2 Cr1 9_554 31_545 29.109(18)
O2 Ba2 Cr1 . 31 70.900(7)
O1 Ba2 Cr1 19_656 31 123.146(7)
O1 Ba2 Cr1 21_446 31 123.146(7)
O1 Ba2 Cr1 20_566 31 71.74(2)
O1 Ba2 Cr1 7_454 31 29.109(18)
O1 Ba2 Cr1 7_344 31 137.11(2)
O1 Ba2 Cr1 9_564 31 29.109(18)
O1 Ba2 Cr1 8_544 31 87.343(18)
O1 Ba2 Cr1 8_444 31 87.343(18)
O1 Ba2 Cr1 9_554 31 137.11(2)
Cr1 Ba2 Cr1 31_545 31 109.841(7)
O2 Cr1 O1 . 27_446 110.14(4)
O2 Cr1 O1 . 26_456 110.14(4)
O1 Cr1 O1 27_446 26_456 108.80(4)
O2 Cr1 O1 . 25_556 110.14(4)
O1 Cr1 O1 27_446 25_556 108.79(4)
O1 Cr1 O1 26_456 25_556 108.79(4)
O2 Cr1 Ba2 . 31 109.099(7)
O1 Cr1 Ba2 27_446 31 56.202(7)
O1 Cr1 Ba2 26_456 31 140.76(4)
O1 Cr1 Ba2 25_556 31 56.204(7)
O2 Cr1 Ba2 . 31_445 109.099(7)
O1 Cr1 Ba2 27_446 31_445 140.76(4)
O1 Cr1 Ba2 26_456 31_445 56.202(7)
O1 Cr1 Ba2 25_556 31_445 56.204(7)
Ba2 Cr1 Ba2 31 31_445 109.842(7)
O2 Cr1 Ba2 . 31_545 109.098(7)
O1 Cr1 Ba2 27_446 31_545 56.205(7)
O1 Cr1 Ba2 26_456 31_545 56.205(7)
O1 Cr1 Ba2 25_556 31_545 140.76(4)
Ba2 Cr1 Ba2 31 31_545 109.841(7)
Ba2 Cr1 Ba2 31_445 31_545 109.841(7)
O2 Cr1 Ba1 . 7_445 64.579(6)
O1 Cr1 Ba1 27_446 7_445 124.876(11)
O1 Cr1 Ba1 26_456 7_445 45.56(4)
O1 Cr1 Ba1 25_556 7_445 124.874(11)
Ba2 Cr1 Ba1 31 7_445 173.677(12)
Ba2 Cr1 Ba1 31_445 7_445 73.364(2)
Ba2 Cr1 Ba1 31_545 7_445 73.365(2)
O2 Cr1 Ba1 . 7 64.579(6)
O1 Cr1 Ba1 27_446 7 45.56(4)
O1 Cr1 Ba1 26_456 7 124.876(11)
O1 Cr1 Ba1 25_556 7 124.874(11)
Ba2 Cr1 Ba1 31 7 73.364(2)
Ba2 Cr1 Ba1 31_445 7 173.677(12)
Ba2 Cr1 Ba1 31_545 7 73.365(2)
Ba1 Cr1 Ba1 7_445 7 102.921(7)
O2 Cr1 Ba1 . 7_455 64.579(6)
O1 Cr1 Ba1 27_446 7_455 124.873(11)
O1 Cr1 Ba1 26_456 7_455 124.873(11)
O1 Cr1 Ba1 25_556 7_455 45.56(4)
Ba2 Cr1 Ba1 31 7_455 73.365(2)
Ba2 Cr1 Ba1 31_445 7_455 73.365(2)
Ba2 Cr1 Ba1 31_545 7_455 173.678(12)
Ba1 Cr1 Ba1 7_445 7_455 102.920(7)
Ba1 Cr1 Ba1 7 7_455 102.920(7)
O2 Cr1 Cr1 . 31_445 46.451(7)
O1 Cr1 Cr1 27_446 31_445 156.59(4)
O1 Cr1 Cr1 26_456 31_445 84.09(3)
O1 Cr1 Cr1 25_556 31_445 84.09(3)
Ba2 Cr1 Cr1 31 31_445 124.602(5)
Ba2 Cr1 Cr1 31_445 31_445 62.648(3)
Ba2 Cr1 Cr1 31_545 31_445 124.602(5)
Ba1 Cr1 Cr1 7_445 31_445 51.460(3)
Ba1 Cr1 Cr1 7 31_445 111.030(13)
Ba1 Cr1 Cr1 7_455 31_445 51.460(3)
O2 Cr1 Cr1 . 31 46.451(7)
O1 Cr1 Cr1 27_446 31 84.09(3)
O1 Cr1 Cr1 26_456 31 156.59(4)
O1 Cr1 Cr1 25_556 31 84.09(3)
Ba2 Cr1 Cr1 31 31 62.648(3)
Ba2 Cr1 Cr1 31_445 31 124.602(5)
Ba2 Cr1 Cr1 31_545 31 124.602(5)
Ba1 Cr1 Cr1 7_445 31 111.030(13)
Ba1 Cr1 Cr1 7 31 51.460(3)
Ba1 Cr1 Cr1 7_455 31 51.460(4)
Cr1 Cr1 Cr1 31_445 31 77.758(11)
Cr1 O2 Ba2 . . 180.0
Cr1 O2 Ba1 . 7 88.29(4)
Ba2 O2 Ba1 . 7 91.71(4)
Cr1 O2 Ba1 . 7_445 88.29(4)
Ba2 O2 Ba1 . 7_445 91.71(4)
Ba1 O2 Ba1 7 7_445 119.913(4)
Cr1 O2 Ba1 . 7_455 88.29(4)
Ba2 O2 Ba1 . 7_455 91.71(4)
Ba1 O2 Ba1 7 7_455 119.912(4)
Ba1 O2 Ba1 7_445 7_455 119.912(4)
Cr1 O1 Ba1 25_556 1_656 108.12(5)
Cr1 O1 Ba2 25_556 19_656 147.49(5)
Ba1 O1 Ba2 1_656 19_656 104.39(3)
Cr1 O1 Ba2 25_556 13_545 94.688(19)
Ba1 O1 Ba2 1_656 13_545 98.010(19)
Ba2 O1 Ba2 19_656 13_545 80.67(2)
Cr1 O1 Ba2 25_556 13_655 94.688(19)
Ba1 O1 Ba2 1_656 13_655 98.009(19)
Ba2 O1 Ba2 19_656 13_655 80.67(2)
Ba2 O1 Ba2 13_545 13_655 157.90(4)

loop_
_geom_bond_atom_site_label_1
_geom_bond_atom_site_label_2
_geom_bond_site_symmetry_2
_geom_bond_distance
Ba1 O1 19_656 2.7589(10)
Ba1 O1 1_454 2.7589(10)
Ba1 O1 20_566 2.7589(10)
Ba1 O1 2_544 2.7589(10)
Ba1 O1 21_446 2.7589(10)
Ba1 O1 3_664 2.7589(10)
Ba1 O2 25 3.31834(13)
Ba1 O2 25_445 3.31834(13)
Ba1 O2 13_554 3.31834(13)
Ba1 O2 13_444 3.31834(13)
Ba1 O2 25_455 3.31838(13)
Ba1 O2 13_544 3.31838(13)
Ba2 O2 . 2.626(2)
Ba2 O1 19_656 2.8155(10)
Ba2 O1 21_446 2.8155(10)
Ba2 O1 20_566 2.8155(10)
Ba2 O1 7_454 2.9268(2)
Ba2 O1 7_344 2.9268(2)
Ba2 O1 9_564 2.9268(2)
Ba2 O1 8_544 2.9268(2)
Ba2 O1 8_444 2.9268(2)
Ba2 O1 9_554 2.9268(2)
Ba2 Cr1 31_545 3.51010(18)
Ba2 Cr1 31 3.51011(18)
Cr1 O2 . 1.675(2)
Cr1 O1 27_446 1.7133(9)
Cr1 O1 26_456 1.7133(9)
Cr1 O1 25_556 1.7134(9)
Cr1 Ba2 31 3.51007(19)
Cr1 Ba2 31_445 3.51007(18)
Cr1 Ba2 31_545 3.51010(18)
Cr1 Ba1 7_445 3.6724(2)
Cr1 Ba1 7 3.6724(2)
Cr1 Ba1 7_455 3.6725(2)
Cr1 Cr1 31_445 4.5764(6)
Cr1 Cr1 31 4.5764(6)
O2 Ba1 7 3.31834(13)
O2 Ba1 7_445 3.31834(13)
O2 Ba1 7_455 3.31837(13)
O1 Cr1 25_556 1.7133(9)
O1 Ba1 1_656 2.7589(10)
O1 Ba2 19_656 2.8155(10)
O1 Ba2 13_545 2.9268(2)
O1 Ba2 13_655 2.9268(2)
